data_4313884
loop_
_publ_author_name
'Youngjo Kim'
'John G. Verkade'

_publ_section_title
;
 Organic-Organometallic Crystal Engineering: Novel Formation of a
 Honeycomb Supramolecular Architecture of [Re2(\m-OMe)3(CO)6]- Anions
 Encapsulating a Linear H-Bonded Chain of [DABCO-H]+ Cations
;
_journal_name_full 'Inorganic Chemistry'
_journal_page_first 4262
_journal_page_last 4264
_journal_paper_doi 10.1021/ic034510g
_journal_volume 42
_journal_year 2003
_chemical_formula_sum 'C15 H22 N2 O9 Re2'
_chemical_formula_weight 746.75
_chemical_name_systematic
;
  ?
;
_space_group_IT_number 194
_symmetry_cell_setting hexagonal
_symmetry_space_group_name_Hall '-P 6c 2c'
_symmetry_space_group_name_H-M 'P 63/m m c'
_atom_sites_solution_hydrogens geom
_atom_sites_solution_primary direct
_atom_sites_solution_secondary difmap
_audit_creation_method SHELXL-97
_cell_angle_alpha 90.00
_cell_angle_beta 90.00
_cell_angle_gamma 120.00
_cell_formula_units_Z 2
_cell_length_a 10.6721(15)
_cell_length_b 10.6721(15)
_cell_length_c 10.617(2)
_cell_measurement_temperature 293(2)
_cell_volume 1047.2(3)
_computing_cell_refinement 'Bruker SMART'
_computing_data_collection 'Bruker SMART'
_computing_data_reduction 'Bruker SHELXTL'
_computing_molecular_graphics 'Bruker SHELXTL'
_computing_publication_material 'Bruker SHELXTL'
_computing_structure_refinement 'SHELXL-97 (Sheldrick, 1997)'
_computing_structure_solution 'SHELXS-97 (Sheldrick, 1990)'
_diffrn_ambient_temperature 293(2)
_diffrn_measured_fraction_theta_full 0.994
_diffrn_measured_fraction_theta_max 0.994
_diffrn_measurement_device_type 'CCD area detector'
_diffrn_measurement_method 'phi and omega scans'
_diffrn_radiation_monochromator graphite
_diffrn_radiation_source 'fine-focus sealed tube'
_diffrn_radiation_type MoK\a
_diffrn_radiation_wavelength 0.71073
_diffrn_reflns_av_R_equivalents 0.0890
_diffrn_reflns_av_sigmaI/netI 0.0301
_diffrn_reflns_limit_h_max 13
_diffrn_reflns_limit_h_min -14
_diffrn_reflns_limit_k_max 14
_diffrn_reflns_limit_k_min -13
_diffrn_reflns_limit_l_max 13
_diffrn_reflns_limit_l_min -14
_diffrn_reflns_number 9048
_diffrn_reflns_theta_full 28.29
_diffrn_reflns_theta_max 28.29
_diffrn_reflns_theta_min 2.20
_exptl_absorpt_coefficient_mu 11.596
_exptl_absorpt_correction_T_max 0.36
_exptl_absorpt_correction_T_min 0.22
_exptl_absorpt_correction_type empirical
_exptl_absorpt_process_details 'Bruker SADABS(1999)'
_exptl_crystal_colour Colorless
_exptl_crystal_density_diffrn 2.368
_exptl_crystal_density_method 'not measured'
_exptl_crystal_description Prism
_exptl_crystal_F_000 696
_exptl_crystal_size_max 0.2
_exptl_crystal_size_mid 0.12
_exptl_crystal_size_min 0.11
_refine_diff_density_max 0.576
_refine_diff_density_min -0.478
_refine_diff_density_rms 0.080
_refine_ls_extinction_method none
_refine_ls_goodness_of_fit_ref 1.043
_refine_ls_hydrogen_treatment mixed
_refine_ls_matrix_type full
_refine_ls_number_parameters 38
_refine_ls_number_reflns 531
_refine_ls_number_restraints 0
_refine_ls_restrained_S_all 1.043
_refine_ls_R_factor_all 0.0312
_refine_ls_R_factor_gt 0.0179
_refine_ls_shift/su_max 0.000
_refine_ls_shift/su_mean 0.000
_refine_ls_structure_factor_coef Fsqd
_refine_ls_weighting_details 'calc w=1/[\s^2^(Fo^2^)+(0.0164P)^2^+0.6966P] where P=(Fo^2^+2Fc^2^)/3'
_refine_ls_weighting_scheme calc
_refine_ls_wR_factor_gt 0.0391
_refine_ls_wR_factor_ref 0.0440
_reflns_number_gt 414
_reflns_number_total 531
_reflns_threshold_expression >2sigma(I)
_cod_data_source_file ic034510gsi20030527_015112.cif
_cod_data_source_block compound1
_cod_depositor_comments
;
The following automatic conversions were performed:

'_symmetry_cell_setting' value 'Hexagonal' changed to 'hexagonal'
according to the built-in table from CIF Core dictionary named
'cif_core.dic' version 2.4.1 from 2010-06-29.

Automatic conversion script
Id: cif_fix_values 1646 2011-03-28 12:23:43Z adriana 
;
_cod_database_code 4313884

loop_
_symmetry_equiv_pos_as_xyz
'x, y, z'
'-y, x-y, z'
'-x+y, -x, z'
'-x, -y, z+1/2'
'y, -x+y, z+1/2'
'x-y, x, z+1/2'
'y, x, -z'
'x-y, -y, -z'
'-x, -x+y, -z'
'-y, -x, -z+1/2'
'-x+y, y, -z+1/2'
'x, x-y, -z+1/2'
'-x, -y, -z'
'y, -x+y, -z'
'x-y, x, -z'
'x, y, -z-1/2'
'-y, x-y, -z-1/2'
'-x+y, -x, -z-1/2'
'-y, -x, z'
'-x+y, y, z'
'x, x-y, z'
'y, x, z-1/2'
'x-y, -y, z-1/2'
'-x, -x+y, z-1/2'

loop_
_atom_site_label
_atom_site_type_symbol
_atom_site_fract_x
_atom_site_fract_y
_atom_site_fract_z
_atom_site_U_iso_or_equiv
_atom_site_adp_type
_atom_site_occupancy
_atom_site_symmetry_multiplicity
_atom_site_calc_flag
_atom_site_refinement_flags
_atom_site_disorder_assembly
_atom_site_disorder_group
Re1 Re 0.3333 0.6667 0.10439(2) 0.04613(13) Uani 1 6 d S . .
N1 N 0.0000 1.0000 0.1316(4) 0.0412(13) Uani 1 6 d S . .
C1 C 0.0751(2) 0.9249(2) 0.1787(4) 0.0484(10) Uani 1 2 d S . .
O2 O 0.4099(3) 0.8198(5) 0.2500 0.0783(16) Uani 1 4 d S . .
C2 C 0.2520(2) 0.5039(5) -0.0005(4) 0.0556(11) Uani 1 2 d S . .
O1 O 0.2015(2) 0.4030(4) -0.0648(4) 0.0842(12) Uani 1 2 d S . .
C3 C 0.4820(4) 0.9639(8) 0.2500 0.081(2) Uani 1 4 d S . .
H3A H 0.4182 0.9988 0.2254 0.121 Uiso 0.25 1 d P . .
H3B H 0.5612 0.9988 0.1916 0.121 Uiso 0.25 1 d P . .
H3C H 0.5188 0.9988 0.3330 0.121 Uiso 0.25 1 d P . .
H1 H 0.026(3) 0.832(4) 0.149(3) 0.051(9) Uiso 1 1 d . . .
H2 H 0.0000 1.0000 0.0000 0.13(6) Uiso 1 12 d S . .

loop_
_atom_site_aniso_label
_atom_site_aniso_U_11
_atom_site_aniso_U_22
_atom_site_aniso_U_33
_atom_site_aniso_U_23
_atom_site_aniso_U_13
_atom_site_aniso_U_12
Re1 0.04969(15) 0.04969(15) 0.03901(18) 0.000 0.000 0.02485(8)
N1 0.051(2) 0.051(2) 0.022(3) 0.000 0.000 0.0253(10)
C1 0.057(2) 0.057(2) 0.040(2) -0.0028(9) 0.0028(9) 0.035(2)
O2 0.118(4) 0.047(3) 0.047(3) 0.000 0.000 0.0234(15)
C2 0.064(2) 0.049(3) 0.049(3) 0.008(2) 0.0039(12) 0.0243(13)
O1 0.103(3) 0.059(2) 0.076(2) -0.016(2) -0.0078(11) 0.0294(12)
C3 0.101(5) 0.051(5) 0.073(5) 0.000 0.000 0.026(2)

loop_
_atom_type_symbol
_atom_type_description
_atom_type_scat_dispersion_real
_atom_type_scat_dispersion_imag
_atom_type_scat_source
C C 0.0033 0.0016 'International Tables Vol C Tables 4.2.6.8 and 6.1.1.4'
H H 0.0000 0.0000 'International Tables Vol C Tables 4.2.6.8 and 6.1.1.4'
N N 0.0061 0.0033 'International Tables Vol C Tables 4.2.6.8 and 6.1.1.4'
O O 0.0106 0.0060 'International Tables Vol C Tables 4.2.6.8 and 6.1.1.4'
Re Re -1.0185 7.2310 'International Tables Vol C Tables 4.2.6.8 and 6.1.1.4'

loop_
_geom_angle_atom_site_label_1
_geom_angle_atom_site_label_2
_geom_angle_atom_site_label_3
_geom_angle
_geom_angle_site_symmetry_1
_geom_angle_site_symmetry_3
_geom_angle_publ_flag
C2 Re1 C2 88.20(19) 3_565 . ?
C2 Re1 C2 88.20(19) 3_565 2_665 ?
C2 Re1 C2 88.20(19) . 2_665 ?
C2 Re1 O2 99.66(13) 3_565 . ?
C2 Re1 O2 169.01(16) . . ?
C2 Re1 O2 99.66(13) 2_665 . ?
C2 Re1 O2 99.66(13) 3_565 2_665 ?
C2 Re1 O2 99.66(13) . 2_665 ?
C2 Re1 O2 169.01(16) 2_665 2_665 ?
O2 Re1 O2 71.58(16) . 2_665 ?
C2 Re1 O2 169.01(16) 3_565 3_565 ?
C2 Re1 O2 99.66(13) . 3_565 ?
C2 Re1 O2 99.66(13) 2_665 3_565 ?
O2 Re1 O2 71.58(16) . 3_565 ?
O2 Re1 O2 71.58(16) 2_665 3_565 ?
C2 Re1 Re1 126.53(13) 3_565 16_556 ?
C2 Re1 Re1 126.53(13) . 16_556 ?
C2 Re1 Re1 126.53(13) 2_665 16_556 ?
O2 Re1 Re1 42.47(10) . 16_556 ?
O2 Re1 Re1 42.47(10) 2_665 16_556 ?
O2 Re1 Re1 42.47(10) 3_565 16_556 ?
C1 N1 C1 109.1(2) 2_675 3_465 ?
C1 N1 C1 109.1(2) 2_675 . ?
C1 N1 C1 109.1(2) 3_465 . ?
N1 C1 C1 109.8(2) . 16_556 ?
C3 O2 Re1 132.47(10) . . ?
C3 O2 Re1 132.47(10) . 16_556 ?
Re1 O2 Re1 95.1(2) . 16_556 ?
O1 C2 Re1 179.6(5) . . ?

loop_
_geom_bond_atom_site_label_1
_geom_bond_atom_site_label_2
_geom_bond_distance
_geom_bond_site_symmetry_2
_geom_bond_publ_flag
Re1 C2 1.872(5) 3_565 ?
Re1 C2 1.872(5) . ?
Re1 C2 1.872(5) 2_665 ?
Re1 O2 2.096(3) . ?
Re1 O2 2.096(3) 2_665 ?
Re1 O2 2.096(3) 3_565 ?
Re1 Re1 3.0919(8) 16_556 ?
N1 C1 1.476(5) 2_675 ?
N1 C1 1.476(5) 3_465 ?
N1 C1 1.476(5) . ?
C1 C1 1.513(8) 16_556 ?
O2 C3 1.332(9) . ?
O2 Re1 2.096(3) 16_556 ?
C2 O1 1.156(6) . ?
